data_7033420
loop_
_publ_author_name
'Lin, Yu-Mei'
'Guan, Zong-Jie'
'Liu, Kuan-Guan'
'Jiang, Zhan-Guo'
'Wang, Quan-Ming'

_publ_section_title
;
 Assembly of silver alkynyl compounds with various nuclearities.
;
_journal_issue 5
_journal_name_full 'Dalton transactions (Cambridge, England : 2003)'
_journal_page_first 2439
_journal_page_last 2446
_journal_paper_doi 10.1039/c4dt03394a
_journal_volume 44
_journal_year 2015
_chemical_formula_sum 'C78 H82 Ag10 F12 N2 O8 P2'
_chemical_formula_weight 2544.10
_chemical_name_systematic
; 
 ? 
;
_space_group_IT_number 2
_symmetry_cell_setting triclinic
_symmetry_space_group_name_Hall '-P 1'
_symmetry_space_group_name_H-M 'P -1'
_atom_sites_solution_hydrogens geom
_atom_sites_solution_primary direct
_atom_sites_solution_secondary difmap
_audit_creation_method SHELXL-97
_audit_update_record
;
2014-11-03 deposited with the CCDC.
2014-12-17 downloaded from the CCDC.
;
_cell_angle_alpha 90.077(2)
_cell_angle_beta 92.357(2)
_cell_angle_gamma 104.900(2)
_cell_formula_units_Z 2
_cell_length_a 12.7629(3)
_cell_length_b 15.3551(3)
_cell_length_c 23.4186(4)
_cell_measurement_reflns_used 20286
_cell_measurement_temperature 173(2)
_cell_measurement_theta_max 32.7155
_cell_measurement_theta_min 2.3989
_cell_volume 4431.07(16)
_computing_cell_refinement RED
_computing_data_collection CCD
_computing_data_reduction RED
_computing_structure_refinement 'SHELXL-97 (Sheldrick, 1997)'
_computing_structure_solution 'SHELXS-97 (Sheldrick, 1990)'
_diffrn_ambient_temperature 173(2)
_diffrn_measured_fraction_theta_full 0.987
_diffrn_measured_fraction_theta_max 0.987
_diffrn_measurement_device_type 'Oxford Gemini S Ultra'
_diffrn_radiation_monochromator graphite
_diffrn_radiation_source 'Enhance (Mo) X-ray Source'
_diffrn_radiation_type MoK\a
_diffrn_radiation_wavelength 0.71073
_diffrn_reflns_av_R_equivalents 0.0322
_diffrn_reflns_av_sigmaI/netI 0.0417
_diffrn_reflns_limit_h_max 15
_diffrn_reflns_limit_h_min -15
_diffrn_reflns_limit_k_max 18
_diffrn_reflns_limit_k_min -18
_diffrn_reflns_limit_l_max 27
_diffrn_reflns_limit_l_min -26
_diffrn_reflns_number 39978
_diffrn_reflns_theta_full 25.00
_diffrn_reflns_theta_max 25.00
_diffrn_reflns_theta_min 2.40
_exptl_absorpt_coefficient_mu 2.270
_exptl_absorpt_correction_T_max 1.00000
_exptl_absorpt_correction_T_min 0.65915
_exptl_absorpt_correction_type multi-scan
_exptl_absorpt_process_details
;
CrysAlis RED, Oxford Diffraction Ltd.,
Version 1.171.32.5 (release 08-05-2007 CrysAlis171 .NET)
;
_exptl_crystal_colour colorless
_exptl_crystal_density_diffrn 1.907
_exptl_crystal_density_method 'not measured'
_exptl_crystal_description block
_exptl_crystal_F_000 2472
_exptl_crystal_size_max 0.38
_exptl_crystal_size_mid 0.24
_exptl_crystal_size_min 0.22
_refine_diff_density_max 1.666
_refine_diff_density_min -1.261
_refine_diff_density_rms 0.168
_refine_ls_extinction_method none
_refine_ls_goodness_of_fit_ref 1.052
_refine_ls_hydrogen_treatment constr
_refine_ls_matrix_type full
_refine_ls_number_parameters 1009
_refine_ls_number_reflns 15412
_refine_ls_number_restraints 48
_refine_ls_restrained_S_all 1.060
_refine_ls_R_factor_all 0.0585
_refine_ls_R_factor_gt 0.0391
_refine_ls_shift/su_max 0.017
_refine_ls_shift/su_mean 0.001
_refine_ls_structure_factor_coef Fsqd
_refine_ls_weighting_details 'calc w=1/[\s^2^(Fo^2^)+(0.0891P)^2^+4.8874P] where P=(Fo^2^+2Fc^2^)/3'
_refine_ls_weighting_scheme calc
_refine_ls_wR_factor_gt 0.1138
_refine_ls_wR_factor_ref 0.1406
_reflns_number_gt 11618
_reflns_number_total 15412
_reflns_threshold_expression >2sigma(I)
_cod_data_source_file c4dt03394a2.cif
_cod_data_source_block 6
_cod_depositor_comments 'Adding full bibliography for 7033415--7033423.cif.'
_cod_original_sg_symbol_H-M P-1
_cod_database_code 7033420

loop_
_symmetry_equiv_pos_as_xyz
'x, y, z'
'-x, -y, -z'

loop_
_atom_site_label
_atom_site_type_symbol
_atom_site_fract_x
_atom_site_fract_y
_atom_site_fract_z
_atom_site_U_iso_or_equiv
_atom_site_adp_type
_atom_site_occupancy
_atom_site_symmetry_multiplicity
_atom_site_calc_flag
_atom_site_refinement_flags
Ag1 Ag -0.44790(5) 0.69756(3) 0.39853(2) 0.04208(15) Uani 1 1 d .
Ag2 Ag -0.42062(4) 0.53715(3) 0.34711(2) 0.03179(13) Uani 1 1 d .
Ag3 Ag -0.38549(4) 0.43363(3) 0.44931(2) 0.03687(14) Uani 1 1 d .
Ag4 Ag -0.57953(4) 0.51843(3) 0.43499(2) 0.03115(13) Uani 1 1 d .
Ag5 Ag -0.61251(5) 0.34682(3) 0.48860(2) 0.03926(14) Uani 1 1 d .
Ag6 Ag -0.05695(6) 0.82814(4) 0.12123(2) 0.05105(18) Uani 1 1 d .
Ag7 Ag -0.07770(5) 0.83902(4) 0.00149(2) 0.04399(15) Uani 1 1 d .
Ag8 Ag 0.06509(4) 1.00302(3) 0.06904(2) 0.03103(13) Uani 1 1 d .
Ag9 Ag -0.10745(4) 0.99366(3) 0.14724(2) 0.03391(13) Uani 1 1 d .
Ag10 Ag -0.14564(5) 1.05527(4) 0.03214(2) 0.03937(14) Uani 1 1 d .
P1 P -0.51663(14) 0.59292(11) 0.27062(7) 0.0304(4) Uani 1 1 d .
P2 P -0.01832(14) 0.96799(11) 0.23680(7) 0.0284(4) Uani 1 1 d .
N1 N -0.4383(4) 0.7633(3) 0.3081(2) 0.0329(13) Uani 1 1 d .
N2 N -0.0816(5) 0.7898(3) 0.2173(2) 0.0349(13) Uani 1 1 d .
C1 C -0.2872(6) 0.8520(4) 0.4765(3) 0.0369(16) Uani 1 1 d .
C2 C -0.2155(8) 0.9475(5) 0.4827(4) 0.061(2) Uani 1 1 d .
C3 C -0.2594(6) 0.4109(4) 0.3406(3) 0.0346(16) Uani 1 1 d .
C4 C -0.1727(7) 0.3775(5) 0.3084(4) 0.051(2) Uani 1 1 d .
C5 C -0.2848(6) 1.1036(5) 0.1301(3) 0.0395(17) Uani 1 1 d .
C6 C -0.3735(8) 1.1449(7) 0.1502(4) 0.061(2) Uani 1 1 d .
C7 C -0.1436(6) 0.6440(5) 0.0512(3) 0.0389(16) Uani 1 1 d .
C8 C -0.1756(9) 0.5399(5) 0.0445(4) 0.060(2) Uani 1 1 d .
C11 C -0.5943(6) 0.6418(4) 0.4644(3) 0.0335(15) Uani 1 1 d .
C12 C -0.6161(6) 0.7141(5) 0.4653(3) 0.0401(17) Uani 1 1 d .
C13 C -0.6542(7) 0.7974(5) 0.4695(4) 0.051(2) Uani 1 1 d .
C14 C -0.7574(12) 0.7759(9) 0.4905(7) 0.118(5) Uani 1 1 d U
H14A H -0.8071 0.7379 0.4633 0.177 Uiso 1 1 calc R
H14B H -0.7797 0.8301 0.4967 0.177 Uiso 1 1 calc R
H14C H -0.7570 0.7447 0.5259 0.177 Uiso 1 1 calc R
C15 C -0.6107(17) 0.8618(12) 0.4304(9) 0.156(7) Uani 1 1 d U
H15A H -0.6438 0.8436 0.3932 0.234 Uiso 1 1 calc R
H15B H -0.5339 0.8685 0.4295 0.234 Uiso 1 1 calc R
H15C H -0.6241 0.9182 0.4411 0.234 Uiso 1 1 calc R
C16 C -0.5806(18) 0.8589(14) 0.5173(9) 0.185(9) Uani 1 1 d U
H16A H -0.6028 0.9137 0.5212 0.278 Uiso 1 1 calc R
H16B H -0.5062 0.8729 0.5069 0.278 Uiso 1 1 calc R
H16C H -0.5880 0.8276 0.5530 0.278 Uiso 1 1 calc R
C21 C -0.3218(5) 0.5976(4) 0.4257(3) 0.0265(13) Uani 1 1 d .
C22 C -0.2378(6) 0.6066(4) 0.4539(3) 0.0344(15) Uani 1 1 d .
C23 C -0.1279(6) 0.6219(5) 0.4800(4) 0.0475(19) Uani 1 1 d .
C24 C -0.0616(7) 0.5741(7) 0.4424(4) 0.069(3) Uani 1 1 d .
H24A H -0.0952 0.5105 0.4411 0.103 Uiso 1 1 calc R
H24B H 0.0110 0.5846 0.4585 0.103 Uiso 1 1 calc R
H24C H -0.0596 0.5977 0.4044 0.103 Uiso 1 1 calc R
C25 C -0.1318(9) 0.5858(9) 0.5412(5) 0.091(4) Uani 1 1 d .
H25A H -0.1726 0.6164 0.5639 0.137 Uiso 1 1 calc R
H25B H -0.0593 0.5962 0.5575 0.137 Uiso 1 1 calc R
H25C H -0.1659 0.5223 0.5405 0.137 Uiso 1 1 calc R
C26 C -0.0708(8) 0.7240(6) 0.4817(5) 0.081(3) Uani 1 1 d .
H26A H -0.1102 0.7548 0.5051 0.121 Uiso 1 1 calc R
H26B H -0.0688 0.7473 0.4436 0.121 Uiso 1 1 calc R
H26C H 0.0019 0.7331 0.4974 0.121 Uiso 1 1 calc R
C31 C -0.5667(5) 0.3979(4) 0.3982(3) 0.0311(14) Uani 1 1 d .
C32 C -0.5759(6) 0.3357(4) 0.3660(3) 0.0343(15) Uani 1 1 d .
C33 C -0.5966(8) 0.2590(5) 0.3220(3) 0.054(2) Uani 1 1 d .
C34 C -0.5564(12) 0.2884(9) 0.2666(6) 0.111(4) Uani 1 1 d U
H34A H -0.5982 0.3265 0.2499 0.166 Uiso 1 1 calc R
H34B H -0.5626 0.2369 0.2422 0.166 Uiso 1 1 calc R
H34C H -0.4816 0.3215 0.2709 0.166 Uiso 1 1 calc R
C35 C -0.7078(13) 0.2077(10) 0.3247(7) 0.128(5) Uani 1 1 d U
H35A H -0.7547 0.2424 0.3092 0.193 Uiso 1 1 calc R
H35B H -0.7243 0.1934 0.3637 0.193 Uiso 1 1 calc R
H35C H -0.7185 0.1529 0.3028 0.193 Uiso 1 1 calc R
C36 C -0.5239(15) 0.1968(11) 0.3493(8) 0.140(6) Uani 1 1 d U
H36A H -0.5306 0.1449 0.3252 0.210 Uiso 1 1 calc R
H36B H -0.5484 0.1778 0.3866 0.210 Uiso 1 1 calc R
H36C H -0.4493 0.2307 0.3523 0.210 Uiso 1 1 calc R
C41 C 0.1110(5) 0.8834(4) 0.0585(3) 0.0331(15) Uani 1 1 d .
C42 C 0.1497(6) 0.8225(5) 0.0706(3) 0.0404(17) Uani 1 1 d .
C43 C 0.2074(7) 0.7528(6) 0.0844(4) 0.057(2) Uani 1 1 d .
C44 C 0.3206(9) 0.7991(8) 0.1123(6) 0.097(4) Uani 1 1 d .
H44A H 0.3117 0.8282 0.1474 0.146 Uiso 1 1 calc R
H44B H 0.3603 0.8431 0.0867 0.146 Uiso 1 1 calc R
H44C H 0.3600 0.7545 0.1201 0.146 Uiso 1 1 calc R
C45 C 0.2319(13) 0.7092(9) 0.0283(6) 0.116(5) Uani 1 1 d U
H45A H 0.1649 0.6797 0.0084 0.174 Uiso 1 1 calc R
H45B H 0.2724 0.6659 0.0374 0.174 Uiso 1 1 calc R
H45C H 0.2736 0.7551 0.0046 0.174 Uiso 1 1 calc R
C46 C 0.1420(13) 0.6853(10) 0.1232(7) 0.127(5) Uani 1 1 d U
H46A H 0.0734 0.6569 0.1045 0.191 Uiso 1 1 calc R
H46B H 0.1303 0.7149 0.1576 0.191 Uiso 1 1 calc R
H46C H 0.1803 0.6406 0.1325 0.191 Uiso 1 1 calc R
C51 C -0.1886(5) 0.9011(4) 0.0733(3) 0.0283(14) Uani 1 1 d .
C52 C -0.2572(6) 0.8734(5) 0.0392(3) 0.0378(16) Uani 1 1 d .
C53 C -0.3597(6) 0.8361(5) 0.0036(3) 0.0449(18) Uani 1 1 d .
C54 C -0.4211(8) 0.7470(7) 0.0302(4) 0.071(3) Uani 1 1 d .
H54A H -0.3777 0.7045 0.0292 0.107 Uiso 1 1 calc R
H54B H -0.4884 0.7232 0.0089 0.107 Uiso 1 1 calc R
H54C H -0.4358 0.7577 0.0691 0.107 Uiso 1 1 calc R
C55 C -0.3363(8) 0.8146(8) -0.0569(4) 0.079(3) Uani 1 1 d .
H55A H -0.2918 0.7728 -0.0561 0.119 Uiso 1 1 calc R
H55B H -0.2989 0.8690 -0.0752 0.119 Uiso 1 1 calc R
H55C H -0.4034 0.7884 -0.0778 0.119 Uiso 1 1 calc R
C56 C -0.4314(8) 0.9036(7) 0.0063(5) 0.073(3) Uani 1 1 d .
H56A H -0.3949 0.9594 -0.0108 0.109 Uiso 1 1 calc R
H56B H -0.4443 0.9144 0.0455 0.109 Uiso 1 1 calc R
H56C H -0.4994 0.8789 -0.0141 0.109 Uiso 1 1 calc R
C61 C 0.0327(5) 1.1246(4) 0.0917(3) 0.0289(14) Uani 1 1 d .
C62 C 0.0348(5) 1.1950(4) 0.1153(3) 0.0315(14) Uani 1 1 d .
C63 C 0.0407(6) 1.2807(4) 0.1467(3) 0.0399(17) Uani 1 1 d .
C64 C 0.0057(9) 1.2604(6) 0.2075(4) 0.068(3) Uani 1 1 d .
H64A H 0.0537 1.2301 0.2268 0.102 Uiso 1 1 calc R
H64B H -0.0670 1.2225 0.2067 0.102 Uiso 1 1 calc R
H64C H 0.0083 1.3157 0.2273 0.102 Uiso 1 1 calc R
C65 C -0.0352(9) 1.3311(6) 0.1152(5) 0.073(3) Uani 1 1 d .
H65A H -0.0124 1.3439 0.0769 0.109 Uiso 1 1 calc R
H65B H -0.0317 1.3866 0.1351 0.109 Uiso 1 1 calc R
H65C H -0.1084 1.2941 0.1142 0.109 Uiso 1 1 calc R
C66 C 0.1580(8) 1.3394(6) 0.1461(4) 0.068(3) Uani 1 1 d .
H66A H 0.2055 1.3091 0.1659 0.103 Uiso 1 1 calc R
H66B H 0.1627 1.3961 0.1648 0.103 Uiso 1 1 calc R
H66C H 0.1791 1.3498 0.1074 0.103 Uiso 1 1 calc R
C101 C -0.4549(5) 0.7139(5) 0.2604(3) 0.0354(15) Uani 1 1 d .
C102 C -0.4302(6) 0.7494(5) 0.2060(3) 0.0460(19) Uani 1 1 d .
H10A H -0.4420 0.7127 0.1735 0.055 Uiso 1 1 calc R
C103 C -0.3865(7) 0.8435(5) 0.2028(3) 0.050(2) Uani 1 1 d .
H10B H -0.3678 0.8705 0.1678 0.060 Uiso 1 1 calc R
C104 C -0.3720(6) 0.8949(5) 0.2526(4) 0.052(2) Uani 1 1 d .
H10C H -0.3444 0.9571 0.2518 0.062 Uiso 1 1 calc R
C105 C -0.3994(6) 0.8518(5) 0.3027(3) 0.0422(17) Uani 1 1 d .
H10D H -0.3901 0.8870 0.3358 0.051 Uiso 1 1 calc R
C201 C -0.6585(6) 0.5915(5) 0.2827(3) 0.0376(16) Uani 1 1 d .
C202 C -0.7009(7) 0.6623(5) 0.2749(4) 0.059(2) Uani 1 1 d .
H20A H -0.6568 0.7169 0.2631 0.071 Uiso 1 1 calc R
C203 C -0.8104(8) 0.6554(7) 0.2841(5) 0.079(3) Uani 1 1 d .
H20B H -0.8396 0.7043 0.2776 0.095 Uiso 1 1 calc R
C204 C -0.8731(7) 0.5764(7) 0.3026(5) 0.072(3) Uani 1 1 d .
H20C H -0.9449 0.5726 0.3106 0.086 Uiso 1 1 calc R
C205 C -0.8342(7) 0.5020(7) 0.3099(4) 0.062(2) Uani 1 1 d .
H20D H -0.8800 0.4474 0.3204 0.074 Uiso 1 1 calc R
C206 C -0.7258(6) 0.5090(6) 0.3014(3) 0.0482(19) Uani 1 1 d .
H20E H -0.6972 0.4598 0.3080 0.058 Uiso 1 1 calc R
C301 C -0.5231(6) 0.5407(4) 0.1998(3) 0.0363(16) Uani 1 1 d .
C302 C -0.6008(7) 0.5436(5) 0.1590(3) 0.053(2) Uani 1 1 d .
H30A H -0.6545 0.5723 0.1672 0.063 Uiso 1 1 calc R
C303 C -0.6019(9) 0.5057(7) 0.1066(4) 0.070(3) Uani 1 1 d .
H30B H -0.6565 0.5074 0.0794 0.084 Uiso 1 1 calc R
C304 C -0.5219(9) 0.4649(7) 0.0940(4) 0.073(3) Uani 1 1 d .
H30C H -0.5218 0.4392 0.0580 0.088 Uiso 1 1 calc R
C305 C -0.4404(9) 0.4619(7) 0.1352(4) 0.072(3) Uani 1 1 d .
H30D H -0.3856 0.4349 0.1264 0.086 Uiso 1 1 calc R
C306 C -0.4409(7) 0.4983(6) 0.1884(3) 0.052(2) Uani 1 1 d .
H30E H -0.3881 0.4951 0.2163 0.063 Uiso 1 1 calc R
C401 C -0.0791(5) 0.8519(4) 0.2579(3) 0.0308(14) Uani 1 1 d .
C402 C -0.1215(6) 0.8291(5) 0.3115(3) 0.0427(18) Uani 1 1 d .
H40A H -0.1186 0.8733 0.3391 0.051 Uiso 1 1 calc R
C403 C -0.1684(6) 0.7381(5) 0.3228(3) 0.0480(19) Uani 1 1 d .
H40B H -0.1993 0.7208 0.3577 0.058 Uiso 1 1 calc R
C404 C -0.1676(7) 0.6744(5) 0.2809(4) 0.049(2) Uani 1 1 d .
H40C H -0.1954 0.6133 0.2875 0.059 Uiso 1 1 calc R
C405 C -0.1246(7) 0.7039(5) 0.2290(3) 0.0459(19) Uani 1 1 d .
H40D H -0.1258 0.6610 0.2007 0.055 Uiso 1 1 calc R
C501 C 0.1242(5) 0.9709(4) 0.2366(3) 0.0312(14) Uani 1 1 d .
C502 C 0.1923(6) 1.0350(4) 0.2019(3) 0.0347(15) Uani 1 1 d .
H50A H 0.1635 1.0741 0.1796 0.042 Uiso 1 1 calc R
C503 C 0.3032(6) 1.0393(5) 0.2011(3) 0.0410(17) Uani 1 1 d .
H50B H 0.3482 1.0815 0.1784 0.049 Uiso 1 1 calc R
C504 C 0.3454(7) 0.9820(5) 0.2334(4) 0.050(2) Uani 1 1 d .
H50C H 0.4192 0.9856 0.2328 0.060 Uiso 1 1 calc R
C505 C 0.2819(7) 0.9203(5) 0.2661(4) 0.055(2) Uani 1 1 d .
H50D H 0.3120 0.8809 0.2873 0.066 Uiso 1 1 calc R
C506 C 0.1723(6) 0.9145(5) 0.2689(3) 0.0452(18) Uani 1 1 d .
H50E H 0.1302 0.8723 0.2927 0.054 Uiso 1 1 calc R
C601 C -0.0311(6) 1.0379(4) 0.2969(3) 0.0341(15) Uani 1 1 d .
C602 C -0.1211(6) 1.0753(5) 0.2949(3) 0.0389(16) Uani 1 1 d .
H60A H -0.1705 1.0628 0.2638 0.047 Uiso 1 1 calc R
C603 C -0.1366(7) 1.1295(5) 0.3379(3) 0.050(2) Uani 1 1 d .
H60B H -0.1967 1.1532 0.3368 0.060 Uiso 1 1 calc R
C604 C -0.0597(8) 1.1493(6) 0.3844(4) 0.061(2) Uani 1 1 d .
H60C H -0.0701 1.1854 0.4145 0.073 Uiso 1 1 calc R
C605 C 0.0280(9) 1.1164(6) 0.3855(4) 0.067(3) Uani 1 1 d .
H60D H 0.0801 1.1325 0.4153 0.081 Uiso 1 1 calc R
C606 C 0.0416(7) 1.0584(5) 0.3424(3) 0.052(2) Uani 1 1 d .
H60E H 0.1007 1.0334 0.3446 0.063 Uiso 1 1 calc R
O1 O -0.3287(5) 0.8334(3) 0.4275(3) 0.0610(16) Uani 1 1 d .
O2 O -0.2990(5) 0.8062(3) 0.5201(2) 0.0557(15) Uani 1 1 d .
O3 O -0.3026(4) 0.4589(3) 0.3130(2) 0.0388(11) Uani 1 1 d .
O4 O -0.2716(5) 0.3818(3) 0.3899(2) 0.0477(13) Uani 1 1 d .
O5 O -0.2709(4) 1.1159(3) 0.0773(2) 0.0457(12) Uani 1 1 d .
O6 O -0.2452(4) 1.0631(4) 0.1649(2) 0.0438(12) Uani 1 1 d .
O7 O -0.1445(6) 0.6840(4) 0.0048(3) 0.0610(16) Uani 1 1 d .
O8 O -0.1197(5) 0.6744(3) 0.0990(2) 0.0561(15) Uani 1 1 d .
F1 F -0.2110(7) 0.9801(4) 0.5359(3) 0.105(2) Uani 1 1 d .
F2 F -0.1136(5) 0.9496(4) 0.4727(4) 0.107(2) Uani 1 1 d .
F3 F -0.2464(6) 1.0070(3) 0.4512(3) 0.092(2) Uani 1 1 d .
F4 F -0.1241(5) 0.4379(4) 0.2702(3) 0.094(2) Uani 1 1 d .
F5 F -0.0942(5) 0.3623(4) 0.3424(3) 0.0855(18) Uani 1 1 d .
F6 F -0.2167(5) 0.3038(4) 0.2798(3) 0.091(2) Uani 1 1 d .
F7 F -0.4708(6) 1.0902(8) 0.1377(4) 0.155(4) Uani 1 1 d .
F8 F -0.3790(8) 1.2171(6) 0.1284(4) 0.151(4) Uani 1 1 d .
F9 F -0.3774(8) 1.1452(7) 0.2074(3) 0.141(4) Uani 1 1 d .
F10 F -0.1707(6) 0.4994(4) 0.0932(3) 0.111(3) Uani 1 1 d .
F11 F -0.2779(6) 0.5104(4) 0.0261(2) 0.087(2) Uani 1 1 d .
F12 F -0.1165(8) 0.5131(4) 0.0089(5) 0.150(4) Uani 1 1 d .

loop_
_atom_site_aniso_label
_atom_site_aniso_U_11
_atom_site_aniso_U_22
_atom_site_aniso_U_33
_atom_site_aniso_U_23
_atom_site_aniso_U_13
_atom_site_aniso_U_12
Ag1 0.0605(4) 0.0295(3) 0.0323(3) 0.0048(2) 0.0063(3) 0.0039(2)
Ag2 0.0343(3) 0.0389(3) 0.0248(3) 0.0041(2) 0.0020(2) 0.0141(2)
Ag3 0.0382(3) 0.0432(3) 0.0320(3) 0.0105(2) 0.0086(2) 0.0144(2)
Ag4 0.0340(3) 0.0267(2) 0.0339(3) 0.00288(19) 0.0085(2) 0.00869(19)
Ag5 0.0463(3) 0.0341(3) 0.0358(3) 0.0091(2) 0.0087(2) 0.0064(2)
Ag6 0.0886(5) 0.0335(3) 0.0292(3) 0.0038(2) 0.0006(3) 0.0127(3)
Ag7 0.0557(4) 0.0440(3) 0.0301(3) 0.0085(2) 0.0067(3) 0.0081(3)
Ag8 0.0345(3) 0.0314(3) 0.0286(3) 0.00232(19) 0.0067(2) 0.0101(2)
Ag9 0.0344(3) 0.0448(3) 0.0244(3) 0.0028(2) 0.0021(2) 0.0134(2)
Ag10 0.0404(3) 0.0546(3) 0.0277(3) 0.0080(2) 0.0083(2) 0.0193(2)
P1 0.0324(9) 0.0333(8) 0.0250(9) 0.0060(7) 0.0013(7) 0.0077(7)
P2 0.0295(9) 0.0316(8) 0.0218(8) 0.0056(6) 0.0014(7) 0.0035(7)
N1 0.027(3) 0.032(3) 0.037(3) 0.009(2) -0.007(2) 0.004(2)
N2 0.041(3) 0.032(3) 0.027(3) 0.005(2) -0.004(3) 0.002(2)
C1 0.037(4) 0.030(3) 0.044(4) 0.001(3) 0.006(3) 0.007(3)
C2 0.062(6) 0.033(4) 0.084(7) 0.001(4) -0.006(5) 0.007(4)
C3 0.031(4) 0.025(3) 0.050(5) -0.005(3) 0.018(3) 0.008(3)
C4 0.042(5) 0.051(5) 0.067(6) -0.005(4) 0.013(4) 0.021(4)
C5 0.031(4) 0.043(4) 0.048(5) -0.001(3) 0.007(3) 0.016(3)
C6 0.050(6) 0.106(7) 0.046(5) -0.006(5) -0.004(4) 0.054(5)
C7 0.038(4) 0.040(4) 0.038(4) -0.003(3) -0.002(3) 0.008(3)
C8 0.091(7) 0.036(4) 0.054(5) -0.004(4) -0.005(5) 0.016(4)
C11 0.042(4) 0.040(4) 0.022(3) 0.013(3) 0.010(3) 0.014(3)
C12 0.041(4) 0.038(4) 0.044(4) 0.003(3) 0.015(3) 0.015(3)
C13 0.055(5) 0.029(4) 0.077(6) 0.007(4) 0.019(4) 0.022(3)
C14 0.110(6) 0.109(6) 0.144(7) -0.003(4) 0.017(5) 0.043(4)
C15 0.162(8) 0.150(8) 0.167(8) 0.011(5) 0.016(5) 0.058(5)
C16 0.184(10) 0.181(9) 0.194(10) -0.017(5) 0.000(5) 0.054(5)
C21 0.032(4) 0.023(3) 0.024(3) 0.002(2) 0.004(3) 0.005(2)
C22 0.041(4) 0.036(4) 0.028(4) 0.003(3) 0.004(3) 0.013(3)
C23 0.043(5) 0.051(4) 0.051(5) -0.006(4) -0.003(4) 0.018(3)
C24 0.033(5) 0.101(7) 0.078(7) -0.016(5) -0.004(4) 0.030(5)
C25 0.053(6) 0.162(12) 0.063(7) 0.012(7) -0.017(5) 0.037(7)
C26 0.050(6) 0.061(6) 0.126(10) -0.020(6) -0.021(6) 0.008(4)
C31 0.025(3) 0.040(4) 0.026(3) 0.008(3) -0.001(3) 0.003(3)
C32 0.041(4) 0.032(3) 0.029(4) -0.004(3) 0.011(3) 0.009(3)
C33 0.080(6) 0.032(4) 0.040(4) -0.018(3) 0.017(4) -0.007(4)
C34 0.117(6) 0.105(6) 0.101(6) -0.012(4) 0.014(4) 0.012(4)
C35 0.125(7) 0.128(6) 0.122(6) -0.024(5) 0.013(5) 0.012(4)
C36 0.149(7) 0.130(7) 0.144(7) -0.013(5) 0.010(5) 0.039(5)
C41 0.029(4) 0.042(4) 0.032(4) 0.010(3) -0.003(3) 0.016(3)
C42 0.038(4) 0.049(4) 0.033(4) 0.005(3) 0.008(3) 0.008(3)
C43 0.053(5) 0.056(5) 0.070(6) 0.010(4) -0.023(4) 0.030(4)
C44 0.064(7) 0.092(8) 0.143(11) -0.020(7) -0.048(7) 0.042(6)
C45 0.128(6) 0.111(6) 0.117(6) -0.009(4) -0.009(5) 0.049(5)
C46 0.123(6) 0.124(6) 0.142(7) 0.037(5) -0.001(5) 0.045(5)
C51 0.035(4) 0.028(3) 0.020(3) 0.000(2) -0.003(3) 0.004(3)
C52 0.038(4) 0.045(4) 0.031(4) 0.006(3) 0.007(3) 0.011(3)
C53 0.029(4) 0.062(5) 0.041(4) 0.003(3) -0.011(3) 0.008(3)
C54 0.048(6) 0.086(7) 0.066(6) -0.011(5) -0.005(5) -0.004(5)
C55 0.040(5) 0.141(10) 0.051(6) -0.015(6) -0.002(4) 0.013(6)
C56 0.048(6) 0.085(7) 0.089(7) -0.029(6) -0.028(5) 0.029(5)
C61 0.022(3) 0.037(4) 0.026(3) 0.004(3) 0.000(3) 0.005(3)
C62 0.028(4) 0.039(4) 0.027(3) 0.006(3) -0.001(3) 0.007(3)
C63 0.043(4) 0.028(3) 0.048(4) -0.009(3) 0.009(3) 0.006(3)
C64 0.079(7) 0.063(6) 0.059(6) -0.010(4) 0.019(5) 0.012(5)
C65 0.074(7) 0.061(6) 0.092(8) -0.007(5) -0.002(6) 0.033(5)
C66 0.065(6) 0.061(5) 0.068(6) -0.022(5) 0.009(5) -0.002(5)
C101 0.028(4) 0.041(4) 0.038(4) 0.008(3) 0.000(3) 0.011(3)
C102 0.047(5) 0.061(5) 0.026(4) 0.015(3) 0.003(3) 0.006(4)
C103 0.049(5) 0.053(5) 0.040(5) 0.025(4) 0.006(4) 0.000(4)
C104 0.039(4) 0.044(4) 0.064(6) 0.032(4) -0.002(4) -0.004(3)
C105 0.041(4) 0.042(4) 0.040(4) 0.004(3) -0.005(3) 0.006(3)
C201 0.036(4) 0.041(4) 0.035(4) 0.010(3) 0.002(3) 0.008(3)
C202 0.038(5) 0.039(4) 0.100(7) 0.001(4) 0.006(5) 0.010(3)
C203 0.039(5) 0.068(6) 0.136(10) 0.005(6) 0.010(6) 0.025(5)
C204 0.030(5) 0.088(7) 0.103(8) -0.003(6) 0.012(5) 0.024(5)
C205 0.042(5) 0.081(6) 0.053(5) 0.019(4) 0.003(4) -0.001(4)
C206 0.025(4) 0.062(5) 0.052(5) 0.015(4) -0.004(3) 0.002(3)
C301 0.041(4) 0.038(4) 0.029(4) -0.003(3) 0.003(3) 0.008(3)
C302 0.064(6) 0.053(5) 0.037(4) -0.001(3) -0.003(4) 0.010(4)
C303 0.081(7) 0.089(7) 0.028(4) -0.006(4) -0.003(4) 0.001(6)
C304 0.076(7) 0.090(7) 0.045(5) -0.008(5) -0.002(5) 0.009(6)
C305 0.078(7) 0.095(7) 0.051(6) -0.008(5) 0.016(5) 0.035(6)
C306 0.047(5) 0.076(6) 0.037(4) 0.001(4) 0.004(4) 0.021(4)
C401 0.028(4) 0.036(3) 0.023(3) 0.009(3) 0.008(3) 0.000(3)
C402 0.047(5) 0.044(4) 0.032(4) 0.009(3) 0.012(3) 0.001(3)
C403 0.044(5) 0.053(5) 0.042(4) 0.018(4) 0.009(4) 0.002(3)
C404 0.049(5) 0.035(4) 0.054(5) 0.015(3) 0.008(4) -0.006(3)
C405 0.061(5) 0.031(4) 0.043(4) 0.005(3) -0.004(4) 0.006(3)
C501 0.036(4) 0.032(3) 0.022(3) 0.002(3) 0.000(3) 0.002(3)
C502 0.033(4) 0.040(4) 0.027(3) 0.000(3) 0.007(3) 0.002(3)
C503 0.035(4) 0.043(4) 0.040(4) -0.001(3) -0.002(3) 0.003(3)
C504 0.035(4) 0.055(5) 0.060(5) -0.009(4) -0.003(4) 0.011(4)
C505 0.049(5) 0.051(5) 0.069(6) 0.012(4) -0.014(4) 0.024(4)
C506 0.047(5) 0.037(4) 0.049(5) 0.014(3) 0.005(4) 0.007(3)
C601 0.037(4) 0.032(3) 0.029(4) 0.004(3) 0.007(3) 0.000(3)
C602 0.039(4) 0.042(4) 0.033(4) -0.002(3) 0.002(3) 0.005(3)
C603 0.058(5) 0.055(5) 0.046(5) 0.001(4) 0.009(4) 0.027(4)
C604 0.073(6) 0.073(6) 0.039(5) -0.018(4) 0.004(4) 0.023(5)
C605 0.090(8) 0.070(6) 0.039(5) -0.022(4) 0.002(5) 0.015(5)
C606 0.061(5) 0.056(5) 0.040(4) -0.009(4) 0.000(4) 0.017(4)
O1 0.077(4) 0.037(3) 0.059(4) 0.013(3) -0.009(3) -0.002(3)
O2 0.076(4) 0.041(3) 0.045(3) 0.005(2) 0.006(3) 0.005(3)
O3 0.043(3) 0.042(3) 0.037(3) 0.002(2) 0.012(2) 0.018(2)
O4 0.056(3) 0.043(3) 0.050(3) 0.010(2) 0.014(3) 0.022(2)
O5 0.051(3) 0.053(3) 0.040(3) 0.007(2) 0.010(2) 0.025(2)
O6 0.037(3) 0.062(3) 0.037(3) 0.008(2) 0.006(2) 0.021(2)
O7 0.088(5) 0.041(3) 0.050(4) 0.002(3) 0.003(3) 0.009(3)
O8 0.078(4) 0.035(3) 0.050(3) 0.000(2) -0.005(3) 0.005(3)
F1 0.161(7) 0.049(3) 0.091(5) -0.022(3) -0.018(5) 0.004(4)
F2 0.049(4) 0.064(4) 0.192(8) 0.016(4) 0.007(4) -0.013(3)
F3 0.118(5) 0.034(3) 0.116(5) 0.024(3) -0.015(4) 0.009(3)
F4 0.083(4) 0.108(5) 0.107(5) 0.033(4) 0.062(4) 0.046(4)
F5 0.061(4) 0.103(4) 0.108(5) -0.008(4) 0.018(3) 0.046(3)
F6 0.091(4) 0.085(4) 0.102(5) -0.044(4) 0.018(4) 0.029(3)
F7 0.044(4) 0.268(12) 0.167(9) 0.027(8) 0.031(5) 0.063(6)
F8 0.177(9) 0.132(6) 0.200(9) 0.060(6) 0.103(8) 0.127(7)
F9 0.159(8) 0.257(10) 0.059(4) -0.028(5) 0.017(4) 0.149(8)
F10 0.144(7) 0.044(3) 0.131(6) 0.025(3) -0.047(5) 0.008(3)
F11 0.099(5) 0.065(3) 0.068(4) 0.007(3) -0.024(3) -0.024(3)
F12 0.176(8) 0.052(3) 0.233(10) -0.023(5) 0.111(8) 0.031(4)

loop_
_atom_type_symbol
_atom_type_description
_atom_type_scat_dispersion_real
_atom_type_scat_dispersion_imag
_atom_type_scat_source
C C 0.0033 0.0016 'International Tables Vol C Tables 4.2.6.8 and 6.1.1.4'
H H 0.0000 0.0000 'International Tables Vol C Tables 4.2.6.8 and 6.1.1.4'
N N 0.0061 0.0033 'International Tables Vol C Tables 4.2.6.8 and 6.1.1.4'
O O 0.0106 0.0060 'International Tables Vol C Tables 4.2.6.8 and 6.1.1.4'
F F 0.0171 0.0103 'International Tables Vol C Tables 4.2.6.8 and 6.1.1.4'
P P 0.1023 0.0942 'International Tables Vol C Tables 4.2.6.8 and 6.1.1.4'
Ag Ag -0.8971 1.1015 'International Tables Vol C Tables 4.2.6.8 and 6.1.1.4'

loop_
_geom_angle_atom_site_label_1
_geom_angle_atom_site_label_2
_geom_angle_atom_site_label_3
_geom_angle
_geom_angle_site_symmetry_1
_geom_angle_site_symmetry_3
O1 Ag1 N1 84.40(19) . .
O1 Ag1 C11 113.7(2) . .
N1 Ag1 C11 134.4(2) . .
O1 Ag1 C21 96.5(2) . .
N1 Ag1 C21 119.4(2) . .
C11 Ag1 C21 100.5(2) . .
O1 Ag1 Ag2 133.76(18) . .
N1 Ag1 Ag2 88.95(14) . .
C11 Ag1 Ag2 103.37(16) . .
C21 Ag1 Ag2 48.73(14) . .
O1 Ag1 Ag5 79.56(14) . 2_466
N1 Ag1 Ag5 161.00(13) . 2_466
C11 Ag1 Ag5 62.64(16) . 2_466
C21 Ag1 Ag5 53.28(14) . 2_466
Ag2 Ag1 Ag5 94.79(2) . 2_466
O1 Ag1 Ag4 146.08(14) . .
N1 Ag1 Ag4 129.44(13) . .
C11 Ag1 Ag4 43.50(16) . .
C21 Ag1 Ag4 70.59(13) . .
Ag2 Ag1 Ag4 59.930(16) . .
Ag5 Ag1 Ag4 67.502(18) 2_466 .
C21 Ag2 O3 98.0(2) . .
C21 Ag2 P1 135.32(15) . .
O3 Ag2 P1 111.93(13) . .
C21 Ag2 Ag1 58.88(16) . .
O3 Ag2 Ag1 147.81(13) . .
P1 Ag2 Ag1 79.32(4) . .
C21 Ag2 Ag4 75.96(16) . .
O3 Ag2 Ag4 138.53(12) . .
P1 Ag2 Ag4 99.35(5) . .
Ag1 Ag2 Ag4 62.258(17) . .
C21 Ag2 Ag3 55.65(14) . .
O3 Ag2 Ag3 79.08(12) . .
P1 Ag2 Ag3 158.95(5) . .
Ag1 Ag2 Ag3 101.02(2) . .
Ag4 Ag2 Ag3 63.482(17) . .
C11 Ag3 O4 111.9(2) 2_466 .
C11 Ag3 C31 107.5(2) 2_466 .
O4 Ag3 C31 105.9(2) . .
C11 Ag3 C21 132.2(2) 2_466 .
O4 Ag3 C21 97.31(19) . .
C31 Ag3 C21 99.2(2) . .
C11 Ag3 Ag4 45.22(17) 2_466 2_466
O4 Ag3 Ag4 145.54(14) . 2_466
C31 Ag3 Ag4 106.17(15) . 2_466
C21 Ag3 Ag4 89.86(14) . 2_466
C11 Ag3 Ag2 163.66(17) 2_466 .
O4 Ag3 Ag2 82.95(13) . .
C31 Ag3 Ag2 60.17(14) . .
C21 Ag3 Ag2 47.64(15) . .
Ag4 Ag3 Ag2 124.55(2) 2_466 .
C11 Ag3 Ag5 60.71(18) 2_466 .
O4 Ag3 Ag5 131.99(13) . .
C31 Ag3 Ag5 47.97(14) . .
C21 Ag3 Ag5 123.08(15) . .
Ag4 Ag3 Ag5 66.214(18) 2_466 .
Ag2 Ag3 Ag5 104.59(2) . .
C11 Ag3 Ag4 106.21(17) 2_466 .
O4 Ag3 Ag4 137.16(14) . .
C31 Ag3 Ag4 42.30(16) . .
C21 Ag3 Ag4 69.28(15) . .
Ag4 Ag3 Ag4 76.79(2) 2_466 .
Ag2 Ag3 Ag4 57.537(16) . .
Ag5 Ag3 Ag4 55.621(16) . .
C11 Ag4 C31 175.0(2) . .
C11 Ag4 Ag5 131.82(17) . .
C31 Ag4 Ag5 52.76(17) . .
C11 Ag4 Ag3 52.73(17) . 2_466
C31 Ag4 Ag3 132.07(17) . 2_466
Ag5 Ag4 Ag3 79.50(2) . 2_466
C11 Ag4 Ag2 112.40(17) . .
C31 Ag4 Ag2 64.59(17) . .
Ag5 Ag4 Ag2 110.66(2) . .
Ag3 Ag4 Ag2 144.93(2) 2_466 .
C11 Ag4 Ag1 54.67(17) . .
C31 Ag4 Ag1 122.39(17) . .
Ag5 Ag4 Ag1 154.73(3) . .
Ag3 Ag4 Ag1 98.38(2) 2_466 .
Ag2 Ag4 Ag1 57.812(17) . .
C11 Ag4 Ag3 129.2(2) . .
C31 Ag4 Ag3 53.38(18) . .
Ag5 Ag4 Ag3 61.387(18) . .
Ag3 Ag4 Ag3 103.21(2) 2_466 .
Ag2 Ag4 Ag3 58.980(16) . .
Ag1 Ag4 Ag3 95.22(2) . .
C11 Ag4 Ag5 58.2(2) . 2_466
C31 Ag4 Ag5 124.25(18) . 2_466
Ag5 Ag4 Ag5 105.29(2) . 2_466
Ag3 Ag4 Ag5 59.162(17) 2_466 2_466
Ag2 Ag4 Ag5 85.832(19) . 2_466
Ag1 Ag4 Ag5 54.456(16) . 2_466
Ag3 Ag4 Ag5 70.964(18) . 2_466
C31 Ag5 O2 107.2(2) . 2_466
C31 Ag5 C21 137.5(2) . 2_466
O2 Ag5 C21 106.65(19) 2_466 2_466
C31 Ag5 C22 123.4(2) . 2_466
O2 Ag5 C22 96.5(2) 2_466 2_466
C21 Ag5 C22 27.4(2) 2_466 2_466
C31 Ag5 Ag1 150.63(16) . 2_466
O2 Ag5 Ag1 84.85(14) 2_466 2_466
C21 Ag5 Ag1 57.10(15) 2_466 2_466
C22 Ag5 Ag1 80.11(15) 2_466 2_466
C31 Ag5 Ag4 46.16(17) . .
O2 Ag5 Ag4 144.70(15) 2_466 .
C21 Ag5 Ag4 91.89(13) 2_466 .
C22 Ag5 Ag4 86.33(14) 2_466 .
Ag1 Ag5 Ag4 130.06(2) 2_466 .
C31 Ag5 Ag3 53.37(16) . .
O2 Ag5 Ag3 125.26(16) 2_466 .
C21 Ag5 Ag3 120.40(15) 2_466 .
C22 Ag5 Ag3 138.01(15) 2_466 .
Ag1 Ag5 Ag3 97.64(2) 2_466 .
Ag4 Ag5 Ag3 62.992(17) . .
C31 Ag5 Ag4 100.53(16) . 2_466
O2 Ag5 Ag4 140.03(15) 2_466 2_466
C21 Ag5 Ag4 67.23(15) 2_466 2_466
C22 Ag5 Ag4 91.53(16) 2_466 2_466
Ag1 Ag5 Ag4 58.042(17) 2_466 2_466
Ag4 Ag5 Ag4 74.71(2) . 2_466
Ag3 Ag5 Ag4 54.625(16) . 2_466
O8 Ag6 N2 87.58(19) . .
O8 Ag6 C51 105.8(2) . .
N2 Ag6 C51 117.5(2) . .
O8 Ag6 C41 104.1(2) . .
N2 Ag6 C41 134.9(2) . .
C51 Ag6 C41 101.2(2) . .
O8 Ag6 Ag7 80.87(14) . .
N2 Ag6 Ag7 165.12(14) . .
C51 Ag6 Ag7 57.74(14) . .
C41 Ag6 Ag7 57.98(15) . .
O8 Ag6 Ag9 148.07(17) . .
N2 Ag6 Ag9 87.87(14) . .
C51 Ag6 Ag9 49.98(14) . .
C41 Ag6 Ag9 101.39(15) . .
Ag7 Ag6 Ag9 96.95(2) . .
O8 Ag6 Ag8 140.51(14) . .
N2 Ag6 Ag8 129.87(13) . .
C51 Ag6 Ag8 70.80(14) . .
C41 Ag6 Ag8 42.63(14) . .
Ag7 Ag6 Ag8 63.820(19) . .
Ag9 Ag6 Ag8 59.024(17) . .
C61 Ag7 O7 107.4(2) 2_575 .
C61 Ag7 C51 133.0(2) 2_575 .
O7 Ag7 C51 104.8(2) . .
C61 Ag7 C41 103.4(2) 2_575 .
O7 Ag7 C41 108.2(2) . .
C51 Ag7 C41 98.0(2) . .
C61 Ag7 C52 118.4(2) 2_575 .
O7 Ag7 C52 94.5(2) . .
C51 Ag7 C52 25.4(2) . .
C41 Ag7 C52 123.4(2) . .
C61 Ag7 Ag6 160.07(16) 2_575 .
O7 Ag7 Ag6 84.51(15) . .
C51 Ag7 Ag6 54.59(14) . .
C41 Ag7 Ag6 57.06(15) . .
C52 Ag7 Ag6 75.31(16) . .
C61 Ag7 Ag8 45.33(16) 2_575 2_575
O7 Ag7 Ag8 144.34(15) . 2_575
C51 Ag7 Ag8 89.71(13) . 2_575
C41 Ag7 Ag8 101.61(14) . 2_575
C52 Ag7 Ag8 84.84(15) . 2_575
Ag6 Ag7 Ag8 129.06(3) . 2_575
C61 Ag7 Ag10 56.24(15) 2_575 2_575
O7 Ag7 Ag10 127.72(17) . 2_575
C51 Ag7 Ag10 122.27(14) . 2_575
C41 Ag7 Ag10 48.08(14) . 2_575
C52 Ag7 Ag10 137.76(15) . 2_575
Ag6 Ag7 Ag10 103.83(3) . 2_575
Ag8 Ag7 Ag10 62.620(18) 2_575 2_575
C61 Ag7 Ag8 102.12(16) 2_575 .
O7 Ag7 Ag8 142.80(16) . .
C51 Ag7 Ag8 68.55(14) . .
C41 Ag7 Ag8 41.72(15) . .
C52 Ag7 Ag8 90.91(16) . .
Ag6 Ag7 Ag8 61.382(19) . .
Ag8 Ag7 Ag8 72.79(2) 2_575 .
Ag10 Ag7 Ag8 55.537(17) 2_575 .
C41 Ag8 C61 171.1(3) . .
C41 Ag8 Ag10 53.80(18) . 2_575
C61 Ag8 Ag10 132.21(17) . 2_575
C41 Ag8 Ag9 115.07(18) . .
C61 Ag8 Ag9 63.14(17) . .
Ag10 Ag8 Ag9 151.06(2) 2_575 .
C41 Ag8 Ag7 133.91(18) . 2_575
C61 Ag8 Ag7 52.00(17) . 2_575
Ag10 Ag8 Ag7 80.33(2) 2_575 2_575
Ag9 Ag8 Ag7 107.37(2) . 2_575
C41 Ag8 Ag6 57.94(18) . .
C61 Ag8 Ag6 120.54(17) . .
Ag10 Ag8 Ag6 103.08(2) 2_575 .
Ag9 Ag8 Ag6 57.473(19) . .
Ag7 Ag8 Ag6 152.75(3) 2_575 .
C41 Ag8 Ag10 131.16(19) . .
C61 Ag8 Ag10 56.31(17) . .
Ag10 Ag8 Ag10 106.41(2) 2_575 .
Ag9 Ag8 Ag10 58.307(16) . .
Ag7 Ag8 Ag10 60.612(19) 2_575 .
Ag6 Ag8 Ag10 92.96(2) . .
C41 Ag8 Ag7 57.30(19) . .
C61 Ag8 Ag7 130.18(17) . .
Ag10 Ag8 Ag7 61.163(18) 2_575 .
Ag9 Ag8 Ag7 90.10(2) . .
Ag7 Ag8 Ag7 107.21(2) 2_575 .
Ag6 Ag8 Ag7 54.798(17) . .
Ag10 Ag8 Ag7 73.94(2) . .
C51 Ag9 O6 99.5(2) . .
C51 Ag9 P2 132.98(16) . .
O6 Ag9 P2 109.77(13) . .
C51 Ag9 C61 101.2(2) . .
O6 Ag9 C61 101.40(19) . .
P2 Ag9 C61 107.73(14) . .
C51 Ag9 Ag6 56.56(16) . .
O6 Ag9 Ag6 145.61(13) . .
P2 Ag9 Ag6 79.61(4) . .
C61 Ag9 Ag6 107.06(14) . .
C51 Ag9 Ag8 75.90(17) . .
O6 Ag9 Ag8 140.20(12) . .
P2 Ag9 Ag8 100.80(4) . .
C61 Ag9 Ag8 43.60(14) . .
Ag6 Ag9 Ag8 63.503(19) . .
C51 Ag9 Ag10 55.69(15) . .
O6 Ag9 Ag10 80.47(12) . .
P2 Ag9 Ag10 162.08(5) . .
C61 Ag9 Ag10 54.88(13) . .
Ag6 Ag9 Ag10 100.39(2) . .
Ag8 Ag9 Ag10 64.140(18) . .
C41 Ag10 O5 111.0(2) 2_575 .
C41 Ag10 C51 136.0(2) 2_575 .
O5 Ag10 C51 100.5(2) . .
C41 Ag10 C61 103.8(2) 2_575 .
O5 Ag10 C61 102.3(2) . .
C51 Ag10 C61 98.4(2) . .
C41 Ag10 Ag8 46.01(17) 2_575 2_575
O5 Ag10 Ag8 150.48(13) . 2_575
C51 Ag10 Ag8 92.64(15) . 2_575
C61 Ag10 Ag8 101.75(14) . 2_575
C41 Ag10 Ag9 160.20(16) 2_575 .
O5 Ag10 Ag9 82.94(13) . .
C51 Ag10 Ag9 48.93(14) . .
C61 Ag10 Ag9 58.20(13) . .
Ag8 Ag10 Ag9 124.68(2) 2_575 .
C41 Ag10 Ag7 57.03(17) 2_575 2_575
O5 Ag10 Ag7 125.14(13) . 2_575
C51 Ag10 Ag7 125.00(16) . 2_575
C61 Ag10 Ag7 47.74(14) . 2_575
Ag8 Ag10 Ag7 63.299(18) 2_575 2_575
Ag9 Ag10 Ag7 103.63(2) . 2_575
C41 Ag10 Ag8 103.99(16) 2_575 .
O5 Ag10 Ag8 135.81(13) . .
C51 Ag10 Ag8 69.48(16) . .
C61 Ag10 Ag8 41.94(14) . .
Ag8 Ag10 Ag8 73.59(2) 2_575 .
Ag9 Ag10 Ag8 57.552(17) . .
Ag7 Ag10 Ag8 56.768(17) 2_575 .
C301 P1 C101 105.5(3) . .
C301 P1 C201 103.7(3) . .
C101 P1 C201 101.8(3) . .
C301 P1 Ag2 117.8(2) . .
C101 P1 Ag2 110.0(2) . .
C201 P1 Ag2 116.3(2) . .
C501 P2 C601 105.3(3) . .
C501 P2 C401 102.0(3) . .
C601 P2 C401 105.8(3) . .
C501 P2 Ag9 118.0(2) . .
C601 P2 Ag9 116.5(2) . .
C401 P2 Ag9 107.7(2) . .
C101 N1 C105 117.0(6) . .
C101 N1 Ag1 121.7(4) . .
C105 N1 Ag1 120.4(5) . .
C405 N2 C401 118.5(6) . .
C405 N2 Ag6 117.5(5) . .
C401 N2 Ag6 121.9(4) . .
O2 C1 O1 129.9(7) . .
O2 C1 C2 116.6(7) . .
O1 C1 C2 113.5(7) . .
F3 C2 F2 109.6(8) . .
F3 C2 F1 104.1(7) . .
F2 C2 F1 104.2(9) . .
F3 C2 C1 115.0(8) . .
F2 C2 C1 110.6(7) . .
F1 C2 C1 112.6(8) . .
O3 C3 O4 132.2(6) . .
O3 C3 C4 114.5(7) . .
O4 C3 C4 113.3(7) . .
F6 C4 F5 107.9(7) . .
F6 C4 F4 106.3(8) . .
F5 C4 F4 106.1(7) . .
F6 C4 C3 111.1(7) . .
F5 C4 C3 113.7(7) . .
F4 C4 C3 111.4(6) . .
O6 C5 O5 132.0(7) . .
O6 C5 C6 116.6(7) . .
O5 C5 C6 111.3(7) . .
F8 C6 F7 103.5(9) . .
F8 C6 F9 113.3(9) . .
F7 C6 F9 98.8(9) . .
F8 C6 C5 117.0(8) . .
F7 C6 C5 110.4(8) . .
F9 C6 C5 111.9(7) . .
O8 C7 O7 129.7(7) . .
O8 C7 C8 116.9(7) . .
O7 C7 C8 113.4(7) . .
F12 C8 F10 109.3(9) . .
F12 C8 F11 107.8(9) . .
F10 C8 F11 104.4(8) . .
F12 C8 C7 111.7(8) . .
F10 C8 C7 112.5(7) . .
F11 C8 C7 110.7(8) . .
C12 C11 Ag4 160.5(6) . .
C12 C11 Ag3 114.3(5) . 2_466
Ag4 C11 Ag3 82.1(2) . 2_466
C12 C11 Ag1 91.7(5) . .
Ag4 C11 Ag1 81.8(2) . .
Ag3 C11 Ag1 136.8(3) 2_466 .
C11 C12 C13 173.6(7) . .
C15 C13 C14 128.7(12) . .
C15 C13 C12 114.0(10) . .
C14 C13 C12 109.1(8) . .
C15 C13 C16 88.3(12) . .
C14 C13 C16 104.8(12) . .
C12 C13 C16 107.1(11) . .
C13 C15 C16 49.9(9) . .
C13 C16 C15 41.8(8) . .
C22 C21 Ag2 146.8(5) . .
C22 C21 Ag5 84.7(4) . 2_466
Ag2 C21 Ag5 127.1(3) . 2_466
C22 C21 Ag3 92.5(4) . .
Ag2 C21 Ag3 76.71(17) . .
Ag5 C21 Ag3 95.9(2) 2_466 .
C22 C21 Ag1 135.9(5) . .
Ag2 C21 Ag1 72.39(19) . .
Ag5 C21 Ag1 69.63(16) 2_466 .
Ag3 C21 Ag1 124.3(3) . .
C21 C22 C23 171.3(7) . .
C21 C22 Ag5 67.9(4) . 2_466
C23 C22 Ag5 118.9(5) . 2_466
C22 C23 C25 110.7(7) . .
C22 C23 C26 110.1(7) . .
C25 C23 C26 108.8(8) . .
C22 C23 C24 108.5(7) . .
C25 C23 C24 110.6(8) . .
C26 C23 C24 108.1(8) . .
C32 C31 Ag4 162.6(6) . .
C32 C31 Ag5 110.3(5) . .
Ag4 C31 Ag5 81.1(2) . .
C32 C31 Ag3 110.4(5) . .
Ag4 C31 Ag3 84.3(2) . .
Ag5 C31 Ag3 78.65(19) . .
C31 C32 C33 174.6(8) . .
C34 C33 C35 117.9(11) . .
C34 C33 C32 112.9(7) . .
C35 C33 C32 108.5(9) . .
C34 C33 C36 108.3(11) . .
C35 C33 C36 106.3(10) . .
C32 C33 C36 101.4(9) . .
C42 C41 Ag8 158.2(6) . .
C42 C41 Ag10 116.4(5) . 2_575
Ag8 C41 Ag10 80.2(2) . 2_575
C42 C41 Ag6 94.8(5) . .
Ag8 C41 Ag6 79.4(2) . .
Ag10 C41 Ag6 137.2(3) 2_575 .
C42 C41 Ag7 115.8(6) . .
Ag8 C41 Ag7 81.0(2) . .
Ag10 C41 Ag7 74.89(18) 2_575 .
Ag6 C41 Ag7 64.96(16) . .
C41 C42 C43 174.7(8) . .
C42 C43 C46 109.8(9) . .
C42 C43 C45 109.6(8) . .
C46 C43 C45 112.3(10) . .
C42 C43 C44 108.8(7) . .
C46 C43 C44 111.3(10) . .
C45 C43 C44 104.8(10) . .
C52 C51 Ag9 153.8(6) . .
C52 C51 Ag6 130.6(5) . .
Ag9 C51 Ag6 73.46(19) . .
C52 C51 Ag10 92.7(5) . .
Ag9 C51 Ag10 75.37(17) . .
Ag6 C51 Ag10 126.1(3) . .
C52 C51 Ag7 81.7(5) . .
Ag9 C51 Ag7 121.8(3) . .
Ag6 C51 Ag7 67.67(17) . .
Ag10 C51 Ag7 94.4(2) . .
C51 C52 C53 169.8(8) . .
C51 C52 Ag7 72.9(5) . .
C53 C52 Ag7 116.2(5) . .
C52 C53 C55 111.9(7) . .
C52 C53 C54 108.1(6) . .
C55 C53 C54 107.0(8) . .
C52 C53 C56 108.4(7) . .
C55 C53 C56 112.9(8) . .
C54 C53 C56 108.3(8) . .
C62 C61 Ag8 163.1(5) . .
C62 C61 Ag7 105.8(5) . 2_575
Ag8 C61 Ag7 82.7(2) . 2_575
C62 C61 Ag10 114.2(5) . .
Ag8 C61 Ag10 81.7(2) . .
Ag7 C61 Ag10 76.02(18) 2_575 .
C62 C61 Ag9 107.0(5) . .
Ag8 C61 Ag9 73.26(18) . .
Ag7 C61 Ag9 137.9(3) 2_575 .
Ag10 C61 Ag9 66.92(14) . .
C61 C62 C63 177.2(7) . .
C62 C63 C64 109.8(6) . .
C62 C63 C66 108.3(6) . .
C64 C63 C66 110.9(7) . .
C62 C63 C65 108.9(7) . .
C64 C63 C65 110.0(7) . .
C66 C63 C65 108.8(7) . .
N1 C101 C102 123.8(6) . .
N1 C101 P1 114.6(5) . .
C102 C101 P1 121.6(6) . .
C101 C102 C103 116.9(7) . .
C104 C103 C102 118.9(7) . .
C105 C104 C103 118.2(7) . .
N1 C105 C104 125.1(7) . .
C202 C201 C206 119.2(7) . .
C202 C201 P1 124.5(6) . .
C206 C201 P1 116.3(6) . .
C201 C202 C203 121.1(8) . .
C204 C203 C202 118.9(9) . .
C203 C204 C205 122.0(8) . .
C204 C205 C206 119.1(8) . .
C205 C206 C201 119.7(8) . .
C302 C301 C306 120.3(7) . .
C302 C301 P1 123.1(6) . .
C306 C301 P1 116.6(6) . .
C301 C302 C303 121.5(9) . .
C302 C303 C304 119.4(10) . .
C303 C304 C305 120.1(9) . .
C306 C305 C304 120.3(10) . .
C305 C306 C301 118.3(8) . .
N2 C401 C402 122.2(6) . .
N2 C401 P2 114.6(4) . .
C402 C401 P2 123.3(5) . .
C401 C402 C403 118.7(7) . .
C404 C403 C402 118.4(7) . .
C405 C404 C403 118.5(7) . .
N2 C405 C404 123.6(7) . .
C506 C501 C502 117.3(7) . .
C506 C501 P2 124.3(5) . .
C502 C501 P2 118.4(5) . .
C503 C502 C501 119.8(7) . .
C504 C503 C502 120.2(7) . .
C505 C504 C503 120.9(8) . .
C504 C505 C506 121.0(7) . .
C505 C506 C501 120.9(7) . .
C606 C601 C602 118.8(7) . .
C606 C601 P2 124.4(6) . .
C602 C601 P2 116.7(5) . .
C603 C602 C601 120.8(7) . .
C602 C603 C604 119.0(8) . .
C605 C604 C603 120.5(8) . .
C604 C605 C606 120.4(9) . .
C601 C606 C605 120.5(9) . .
C1 O1 Ag1 125.8(4) . .
C1 O2 Ag5 118.4(5) . 2_466
C3 O3 Ag2 126.0(4) . .
C3 O4 Ag3 119.4(4) . .
C5 O5 Ag10 119.9(4) . .
C5 O6 Ag9 124.5(5) . .
C7 O7 Ag7 120.1(5) . .
C7 O8 Ag6 124.5(5) . .

loop_
_geom_bond_atom_site_label_1
_geom_bond_atom_site_label_2
_geom_bond_distance
_geom_bond_site_symmetry_2
Ag1 O1 2.325(5) .
Ag1 N1 2.342(5) .
Ag1 C11 2.454(6) .
Ag1 C21 2.557(6) .
Ag1 Ag2 2.8471(7) .
Ag1 Ag5 2.8554(8) 2_466
Ag1 Ag4 2.9774(7) .
Ag2 C21 2.245(6) .
Ag2 O3 2.319(5) .
Ag2 P1 2.4098(17) .
Ag2 Ag4 2.9113(7) .
Ag2 Ag3 2.9571(7) .
Ag3 C11 2.321(6) 2_466
Ag3 O4 2.333(5) .
Ag3 C31 2.490(6) .
Ag3 C21 2.508(6) .
Ag3 Ag4 2.8890(7) 2_466
Ag3 Ag5 3.0422(8) .
Ag3 Ag4 3.0875(7) .
Ag4 C11 2.071(7) .
Ag4 C31 2.088(7) .
Ag4 Ag5 2.8601(7) .
Ag4 Ag3 2.8890(7) 2_466
Ag4 Ag5 3.2422(8) 2_466
Ag5 C31 2.305(6) .
Ag5 O2 2.335(5) 2_466
Ag5 C21 2.441(6) 2_466
Ag5 C22 2.624(7) 2_466
Ag5 Ag1 2.8554(8) 2_466
Ag5 Ag4 3.2422(8) 2_466
Ag6 O8 2.340(5) .
Ag6 N2 2.340(5) .
Ag6 C51 2.480(7) .
Ag6 C41 2.607(7) .
Ag6 Ag7 2.8150(8) .
Ag6 Ag9 2.8490(8) .
Ag6 Ag8 3.0241(7) .
Ag7 C61 2.312(6) 2_575
Ag7 O7 2.315(5) .
Ag7 C51 2.573(6) .
Ag7 C41 2.634(7) .
Ag7 C52 2.664(7) .
Ag7 Ag8 2.9101(7) 2_575
Ag7 Ag10 3.0314(8) 2_575
Ag7 Ag8 3.0915(8) .
Ag8 C41 2.083(7) .
Ag8 C61 2.087(7) .
Ag8 Ag10 2.8532(7) 2_575
Ag8 Ag9 2.8971(7) .
Ag8 Ag7 2.9101(7) 2_575
Ag8 Ag10 3.0893(8) .
Ag9 C51 2.276(6) .
Ag9 O6 2.329(5) .
Ag9 P2 2.4260(17) .
Ag9 C61 2.699(6) .
Ag9 Ag10 2.9212(7) .
Ag10 C41 2.337(6) 2_575
Ag10 O5 2.332(5) .
Ag10 C51 2.494(6) .
Ag10 C61 2.597(6) .
Ag10 Ag8 2.8531(7) 2_575
Ag10 Ag7 3.0313(8) 2_575
P1 C301 1.830(7) .
P1 C101 1.841(7) .
P1 C201 1.839(7) .
P2 C501 1.808(7) .
P2 C601 1.807(7) .
P2 C401 1.829(6) .
N1 C101 1.328(9) .
N1 C105 1.329(9) .
N2 C405 1.327(8) .
N2 C401 1.338(9) .
C1 O2 1.232(9) .
C1 O1 1.246(9) .
C1 C2 1.519(10) .
C2 F3 1.304(10) .
C2 F2 1.322(11) .
C2 F1 1.335(11) .
C3 O3 1.201(9) .
C3 O4 1.240(9) .
C3 C4 1.553(9) .
C4 F6 1.298(10) .
C4 F5 1.321(11) .
C4 F4 1.341(10) .
C5 O6 1.199(9) .
C5 O5 1.264(9) .
C5 C6 1.522(10) .
C6 F8 1.238(11) .
C6 F7 1.329(13) .
C6 F9 1.343(11) .
C7 O8 1.209(9) .
C7 O7 1.249(9) .
C7 C8 1.551(10) .
C8 F12 1.283(11) .
C8 F10 1.306(11) .
C8 F11 1.322(12) .
C11 C12 1.212(9) .
C11 Ag3 2.321(6) 2_466
C12 C13 1.486(10) .
C13 C15 1.372(17) .
C13 C14 1.385(15) .
C13 C16 1.58(2) .
C15 C16 2.06(3) .
C21 C22 1.212(10) .
C21 Ag5 2.441(6) 2_466
C22 C23 1.469(11) .
C22 Ag5 2.624(7) 2_466
C23 C25 1.536(13) .
C23 C26 1.549(12) .
C23 C24 1.550(11) .
C31 C32 1.195(9) .
C32 C33 1.526(9) .
C33 C34 1.446(14) .
C33 C35 1.439(16) .
C33 C36 1.609(19) .
C41 C42 1.194(10) .
C41 Ag10 2.337(6) 2_575
C42 C43 1.476(10) .
C43 C46 1.489(16) .
C43 C45 1.553(16) .
C43 C44 1.554(13) .
C51 C52 1.155(10) .
C52 C53 1.503(10) .
C53 C55 1.514(12) .
C53 C54 1.538(12) .
C53 C56 1.552(12) .
C61 C62 1.207(9) .
C61 Ag7 2.312(6) 2_575
C62 C63 1.490(9) .
C63 C64 1.518(11) .
C63 C66 1.537(11) .
C63 C65 1.552(12) .
C101 C102 1.403(9) .
C102 C103 1.411(11) .
C103 C104 1.387(12) .
C104 C105 1.362(10) .
C201 C202 1.343(11) .
C201 C206 1.416(10) .
C202 C203 1.400(12) .
C203 C204 1.354(13) .
C204 C205 1.365(13) .
C205 C206 1.383(12) .
C301 C302 1.359(11) .
C301 C306 1.404(11) .
C302 C303 1.356(11) .
C303 C304 1.369(15) .
C304 C305 1.400(15) .
C305 C306 1.365(12) .
C401 C402 1.396(9) .
C402 C403 1.402(10) .
C403 C404 1.387(12) .
C404 C405 1.382(11) .
C501 C506 1.391(10) .
C501 C502 1.417(9) .
C502 C503 1.401(10) .
C503 C504 1.359(11) .
C504 C505 1.342(11) .
C505 C506 1.382(11) .
C601 C606 1.366(11) .
C601 C602 1.410(10) .
C602 C603 1.358(10) .
C603 C604 1.414(13) .
C604 C605 1.341(14) .
C605 C606 1.392(11) .
O2 Ag5 2.335(5) 2_466
